data_7121180
loop_
_publ_author_name
'He, Haihong'
'Ye, Zhiwei'
'Zheng, Ying'
'Xu, Xiu'
'Guo, Chunlei'
'Xiao, Yi'
'Yang, Wei'
'Qian, Xuhong'
'Yang, Youjun'

_publ_section_title
;
 Super-resolution imaging of lysosomes with a nitroso-caged rhodamine.
;
_journal_issue 23
_journal_name_full 'Chemical communications (Cambridge, England)'
_journal_page_first 2842
_journal_page_last 2845
_journal_paper_doi 10.1039/c7cc08886h
_journal_volume 54
_journal_year 2018
_chemical_formula_moiety 'C H2 Cl2, C32 H32 N6 O7'
_chemical_formula_sum 'C33 H34 Cl2 N6 O7'
_chemical_formula_weight 697.56
_space_group_crystal_system triclinic
_space_group_IT_number 2
_space_group_name_Hall '-P 1'
_space_group_name_H-M_alt 'P -1'
_symmetry_space_group_name_Hall '-P 1'
_symmetry_space_group_name_H-M 'P -1'
_atom_sites_solution_hydrogens geom
_atom_sites_solution_primary dual
_audit_creation_date 2017-06-05
_audit_creation_method
;
Olex2 1.2
(compiled 2017.03.28 svn.r3405 for OlexSys, GUI svn.r5337)
;
_audit_update_record
;
2017-11-18 deposited with the CCDC.
2018-01-18 downloaded from the CCDC.
;
_cell_angle_alpha 100.4860(10)
_cell_angle_beta 92.7810(10)
_cell_angle_gamma 103.2090(10)
_cell_formula_units_Z 2
_cell_length_a 11.1425(3)
_cell_length_b 11.9013(4)
_cell_length_c 13.4239(4)
_cell_measurement_reflns_used 9909
_cell_measurement_temperature 302(2)
_cell_measurement_theta_max 28.682
_cell_measurement_theta_min 2.592
_cell_volume 1696.54(9)
_computing_cell_refinement 'SAINT v8.37A (Bruker, 2015)'
_computing_data_reduction 'SAINT v8.37A (Bruker, 2015)'
_computing_molecular_graphics 'Olex2 (Dolomanov et al., 2009)'
_computing_publication_material 'Olex2 (Dolomanov et al., 2009)'
_computing_structure_refinement 'ShelXL (Sheldrick, 2015)'
_computing_structure_solution 'ShelXT (Sheldrick, 2015)'
_diffrn_ambient_temperature 301.83
_diffrn_measured_fraction_theta_full 0.983
_diffrn_measured_fraction_theta_max 0.982
_diffrn_measurement_device_type 'Bruker APEX-II CCD'
_diffrn_measurement_method '\f and \w scans'
_diffrn_radiation_type MoK\a
_diffrn_radiation_wavelength 0.71073
_diffrn_reflns_av_R_equivalents 0.0353
_diffrn_reflns_av_unetI/netI 0.0299
_diffrn_reflns_Laue_measured_fraction_full 0.983
_diffrn_reflns_Laue_measured_fraction_max 0.982
_diffrn_reflns_limit_h_max 13
_diffrn_reflns_limit_h_min -13
_diffrn_reflns_limit_k_max 14
_diffrn_reflns_limit_k_min -14
_diffrn_reflns_limit_l_max 16
_diffrn_reflns_limit_l_min -16
_diffrn_reflns_number 33344
_diffrn_reflns_point_group_measured_fraction_full 0.983
_diffrn_reflns_point_group_measured_fraction_max 0.982
_diffrn_reflns_theta_full 25.242
_diffrn_reflns_theta_max 25.500
_diffrn_reflns_theta_min 1.550
_diffrn_standards_number 0
_exptl_absorpt_coefficient_mu 0.248
_exptl_absorpt_correction_T_max 0.7458
_exptl_absorpt_correction_T_min 0.6972
_exptl_absorpt_correction_type multi-scan
_exptl_absorpt_process_details
'SADABS-2016/2 (Bruker,2016/2) was used for absorption correction. wR2(int) was 0.1210 before and 0.0512 after correction. The Ratio of minimum to maximum transmission is 0.9348. The \l/2 correction factor is Not present.'
_exptl_crystal_colour yellow
_exptl_crystal_density_diffrn 1.366
_exptl_crystal_description block
_exptl_crystal_F_000 728
_exptl_crystal_size_max 0.12
_exptl_crystal_size_mid 0.08
_exptl_crystal_size_min 0.05
_refine_diff_density_max 0.838
_refine_diff_density_min -0.717
_refine_diff_density_rms 0.064
_refine_ls_extinction_method none
_refine_ls_goodness_of_fit_ref 1.055
_refine_ls_hydrogen_treatment constr
_refine_ls_matrix_type full
_refine_ls_number_parameters 433
_refine_ls_number_reflns 6213
_refine_ls_number_restraints 0
_refine_ls_restrained_S_all 1.055
_refine_ls_R_factor_all 0.1101
_refine_ls_R_factor_gt 0.0876
_refine_ls_shift/su_max 0.000
_refine_ls_shift/su_mean 0.000
_refine_ls_structure_factor_coef Fsqd
_refine_ls_weighting_details 'w=1/[\s^2^(Fo^2^)+(0.1124P)^2^+2.2859P] where P=(Fo^2^+2Fc^2^)/3'
_refine_ls_weighting_scheme calc
_refine_ls_wR_factor_gt 0.2241
_refine_ls_wR_factor_ref 0.2455
_reflns_Friedel_coverage 0.000
_reflns_number_gt 4697
_reflns_number_total 6213
_reflns_threshold_expression 'I > 2\s(I)'
_cod_data_source_file c7cc08886h2.cif
_cod_data_source_block mo_d8v17076_0m
_cod_depositor_comments 'Adding full bibliography for 7121180.cif.'
_cod_database_code 7121180
_shelx_shelxl_version_number 2016/6
_shelx_space_group_comment
;
The symmetry employed for this shelxl refinement is uniquely defined
by the following loop, which should always be used as a source of
symmetry information in preference to the above space-group names.
They are only intended as comments.
;
_shelx_estimated_absorpt_t_max 0.988
_shelx_estimated_absorpt_t_min 0.971
_olex2_refinement_description
;
1. Fixed Uiso
 At 1.2 times of:
  All C(H) groups, All C(H,H) groups
2.a Secondary CH2 refined with riding coordinates:
 C33(H33A,H33B), C21(H21A,H21B), C22(H22A,H22B), C23(H23A,H23B), C24(H24A,
 H24B), C25(H25A,H25B), C26(H26A,H26B), C27(H27A,H27B), C28(H28A,H28B),
 C29(H29A,H29B), C32(H32A,H32B)
2.b Aromatic/amide H refined with riding coordinates:
 C2(H2), C4(H4), C5(H5), C9(H9), C10(H10), C12(H12), C15(H15), C16(H16),
 C17(H17), C18(H18), C30(H30), C31(H31)
;
_olex2_submission_special_instructions 'No special instructions were received'

loop_
_space_group_symop_operation_xyz
'x, y, z'
'-x, -y, -z'

loop_
_atom_site_label
_atom_site_type_symbol
_atom_site_fract_x
_atom_site_fract_y
_atom_site_fract_z
_atom_site_U_iso_or_equiv
_atom_site_adp_type
_atom_site_occupancy
_atom_site_site_symmetry_order
_atom_site_calc_flag
_atom_site_refinement_flags_posn
Cl1 Cl 0.4289(2) 0.1358(3) 0.3938(2) 0.1747(11) Uani 1 1 d .
Cl2 Cl 0.2990(2) -0.0801(2) 0.45904(16) 0.1436(8) Uani 1 1 d .
C33 C 0.3282(17) 0.0252(8) 0.3872(8) 0.290(11) Uani 1 1 d .
H33A H 0.329729 -0.018994 0.319180 0.348 Uiso 1 1 calc R
H33B H 0.252501 0.052194 0.385343 0.348 Uiso 1 1 calc R
O1 O 0.5377(2) 0.43265(18) 0.13272(17) 0.0429(6) Uani 1 1 d .
O2 O 0.5821(2) 0.76954(19) 0.14934(18) 0.0420(6) Uani 1 1 d .
O3 O 0.6004(3) 0.9617(2) 0.1680(3) 0.0805(10) Uani 1 1 d .
O4 O 0.1583(3) 0.2716(3) 0.4194(3) 0.0778(10) Uani 1 1 d .
O5 O 0.1696(3) 0.7738(3) 0.8098(2) 0.0735(9) Uani 1 1 d .
O6 O 0.8617(3) 0.3700(3) -0.2911(2) 0.0743(9) Uani 1 1 d .
O7 O 0.8041(8) -0.1352(4) -0.0851(4) 0.145(2) Uani 1 1 d .
N1 N 0.2993(3) 0.4280(3) 0.4165(2) 0.0443(7) Uani 1 1 d .
N2 N 0.2288(3) 0.3255(3) 0.3670(3) 0.0605(9) Uani 1 1 d .
N3 N 0.1920(3) 0.5849(3) 0.6517(2) 0.0438(7) Uani 1 1 d .
N4 N 0.7659(3) 0.3838(2) -0.1552(2) 0.0430(7) Uani 1 1 d .
N5 N 0.8330(3) 0.4379(3) -0.2202(2) 0.0592(9) Uani 1 1 d .
N6 N 0.8033(3) 0.0856(3) -0.1355(2) 0.0571(8) Uani 1 1 d .
C1 C 0.5056(3) 0.4975(3) 0.2176(2) 0.0360(7) Uani 1 1 d .
C2 C 0.4220(3) 0.4343(3) 0.2719(2) 0.0389(7) Uani 1 1 d .
H2 H 0.391293 0.353551 0.249849 0.047 Uiso 1 1 calc R
C3 C 0.3846(3) 0.4920(3) 0.3591(2) 0.0388(7) Uani 1 1 d .
C4 C 0.4310(3) 0.6131(3) 0.3917(3) 0.0468(8) Uani 1 1 d .
H4 H 0.405033 0.652703 0.449812 0.056 Uiso 1 1 calc R
C5 C 0.5153(3) 0.6735(3) 0.3370(3) 0.0448(8) Uani 1 1 d .
H5 H 0.546315 0.754135 0.359452 0.054 Uiso 1 1 calc R
C6 C 0.5558(3) 0.6178(3) 0.2492(2) 0.0369(7) Uani 1 1 d .
C7 C 0.6452(3) 0.6864(3) 0.1885(2) 0.0369(7) Uani 1 1 d .
C8 C 0.6773(3) 0.6069(3) 0.0985(2) 0.0365(7) Uani 1 1 d .
C9 C 0.7612(4) 0.6511(3) 0.0334(3) 0.0486(9) Uani 1 1 d .
H9 H 0.798232 0.731377 0.046284 0.058 Uiso 1 1 calc R
C10 C 0.7910(4) 0.5796(3) -0.0494(3) 0.0516(9) Uani 1 1 d .
H10 H 0.847501 0.611460 -0.091596 0.062 Uiso 1 1 calc R
C11 C 0.7363(3) 0.4595(3) -0.0696(2) 0.0385(7) Uani 1 1 d .
C12 C 0.6525(3) 0.4136(3) -0.0067(2) 0.0380(7) Uani 1 1 d .
H12 H 0.615577 0.333330 -0.019556 0.046 Uiso 1 1 calc R
C13 C 0.6232(3) 0.4880(3) 0.0763(2) 0.0350(7) Uani 1 1 d .
C14 C 0.7572(3) 0.7692(3) 0.2525(2) 0.0390(7) Uani 1 1 d .
C15 C 0.8527(3) 0.7436(4) 0.3052(3) 0.0502(9) Uani 1 1 d .
H15 H 0.856324 0.666286 0.305024 0.060 Uiso 1 1 calc R
C16 C 0.9440(4) 0.8383(5) 0.3588(3) 0.0689(12) Uani 1 1 d .
H16 H 1.010172 0.824004 0.395230 0.083 Uiso 1 1 calc R
C17 C 0.9386(4) 0.9537(5) 0.3593(4) 0.0746(14) Uani 1 1 d .
H17 H 1.000160 1.015091 0.397162 0.090 Uiso 1 1 calc R
C18 C 0.8446(4) 0.9789(4) 0.3051(3) 0.0653(12) Uani 1 1 d .
H18 H 0.842231 1.056290 0.303970 0.078 Uiso 1 1 calc R
C19 C 0.7526(3) 0.8847(3) 0.2518(3) 0.0474(9) Uani 1 1 d .
C20 C 0.6414(3) 0.8833(3) 0.1877(3) 0.0490(9) Uani 1 1 d .
C21 C 0.2928(3) 0.4701(4) 0.5253(3) 0.0492(9) Uani 1 1 d .
H21A H 0.370745 0.524360 0.553922 0.059 Uiso 1 1 calc R
H21B H 0.280753 0.403768 0.559459 0.059 Uiso 1 1 calc R
C22 C 0.1877(3) 0.5318(4) 0.5449(3) 0.0504(9) Uani 1 1 d .
H22A H 0.193918 0.592255 0.504431 0.060 Uiso 1 1 calc R
H22B H 0.108873 0.475136 0.523961 0.060 Uiso 1 1 calc R
C23 C 0.0725(4) 0.6127(4) 0.6727(3) 0.0588(10) Uani 1 1 d .
H23A H 0.007066 0.540897 0.656376 0.071 Uiso 1 1 calc R
H23B H 0.055261 0.665513 0.629704 0.071 Uiso 1 1 calc R
C24 C 0.0737(5) 0.6689(4) 0.7816(4) 0.0756(14) Uani 1 1 d .
H24A H -0.005607 0.687295 0.793011 0.091 Uiso 1 1 calc R
H24B H 0.085333 0.613918 0.824272 0.091 Uiso 1 1 calc R
C25 C 0.2853(4) 0.7486(4) 0.7903(4) 0.0680(12) Uani 1 1 d .
H25A H 0.302373 0.695609 0.833205 0.082 Uiso 1 1 calc R
H25B H 0.349861 0.820897 0.807911 0.082 Uiso 1 1 calc R
C26 C 0.2883(4) 0.6935(3) 0.6813(3) 0.0550(9) Uani 1 1 d .
H26A H 0.276378 0.748145 0.638359 0.066 Uiso 1 1 calc R
H26B H 0.368554 0.676769 0.671417 0.066 Uiso 1 1 calc R
C27 C 0.7328(3) 0.2554(3) -0.1698(3) 0.0426(8) Uani 1 1 d .
H27A H 0.725720 0.221444 -0.241901 0.051 Uiso 1 1 calc R
H27B H 0.653151 0.229691 -0.144481 0.051 Uiso 1 1 calc R
C28 C 0.8295(4) 0.2129(3) -0.1146(3) 0.0511(9) Uani 1 1 d .
H28A H 0.910299 0.244409 -0.135698 0.061 Uiso 1 1 calc R
H28B H 0.831598 0.241549 -0.041925 0.061 Uiso 1 1 calc R
C29 C 0.9187(6) 0.0477(5) -0.1178(4) 0.0822(15) Uani 1 1 d .
H29A H 0.980544 0.081857 -0.159196 0.099 Uiso 1 1 calc R
H29B H 0.950979 0.074828 -0.046873 0.099 Uiso 1 1 calc R
C30 C 0.8929(9) -0.0821(6) -0.1442(5) 0.123(3) Uani 1 1 d .
H30 H 0.930534 -0.123545 -0.193833 0.147 Uiso 1 1 calc R
C31 C 0.6912(9) -0.0998(5) -0.0986(5) 0.129(3) Uani 1 1 d .
H31 H 0.614738 -0.152081 -0.120233 0.154 Uiso 1 1 calc R
C32 C 0.7106(6) 0.0334(4) -0.0734(4) 0.0827(15) Uani 1 1 d .
H32A H 0.633225 0.054521 -0.087334 0.099 Uiso 1 1 calc R
H32B H 0.738265 0.062812 -0.001804 0.099 Uiso 1 1 calc R

loop_
_atom_site_aniso_label
_atom_site_aniso_U_11
_atom_site_aniso_U_22
_atom_site_aniso_U_33
_atom_site_aniso_U_23
_atom_site_aniso_U_13
_atom_site_aniso_U_12
Cl1 0.1369(18) 0.190(3) 0.157(2) 0.0425(18) -0.0350(15) -0.0370(17)
Cl2 0.1506(18) 0.170(2) 0.1139(14) 0.0472(14) -0.0011(13) 0.0337(15)
C33 0.53(3) 0.100(6) 0.151(8) 0.040(6) -0.189(13) -0.067(10)
O1 0.0560(14) 0.0298(11) 0.0405(12) 0.0016(9) 0.0219(11) 0.0058(10)
O2 0.0455(13) 0.0327(12) 0.0489(13) 0.0076(10) 0.0022(10) 0.0127(10)
O3 0.082(2) 0.0372(15) 0.125(3) 0.0152(16) -0.0032(19) 0.0240(15)
O4 0.081(2) 0.0596(18) 0.089(2) 0.0149(16) 0.0452(18) 0.0022(15)
O5 0.090(2) 0.0544(17) 0.072(2) -0.0062(14) 0.0133(17) 0.0220(16)
O6 0.101(2) 0.0627(18) 0.0600(18) 0.0053(14) 0.0460(17) 0.0195(16)
O7 0.288(8) 0.062(2) 0.095(3) 0.029(2) -0.023(4) 0.057(4)
N1 0.0439(16) 0.0490(17) 0.0425(16) 0.0099(13) 0.0153(12) 0.0132(13)
N2 0.061(2) 0.0507(19) 0.065(2) 0.0053(16) 0.0282(17) 0.0044(16)
N3 0.0454(16) 0.0454(16) 0.0404(15) 0.0069(12) 0.0115(12) 0.0101(13)
N4 0.0537(17) 0.0388(15) 0.0402(15) 0.0069(12) 0.0179(13) 0.0169(13)
N5 0.080(2) 0.0525(18) 0.0491(18) 0.0116(15) 0.0314(17) 0.0166(17)
N6 0.083(2) 0.0410(17) 0.0484(18) 0.0065(14) 0.0002(16) 0.0207(16)
C1 0.0415(17) 0.0347(16) 0.0322(16) 0.0036(13) 0.0073(13) 0.0117(13)
C2 0.0414(17) 0.0352(16) 0.0406(17) 0.0070(14) 0.0092(14) 0.0099(13)
C3 0.0380(17) 0.0456(18) 0.0348(16) 0.0091(14) 0.0074(13) 0.0125(14)
C4 0.050(2) 0.047(2) 0.0409(19) -0.0009(15) 0.0153(15) 0.0135(16)
C5 0.052(2) 0.0335(17) 0.0451(19) -0.0014(14) 0.0121(16) 0.0082(15)
C6 0.0369(17) 0.0356(16) 0.0392(17) 0.0060(13) 0.0056(13) 0.0112(13)
C7 0.0417(17) 0.0309(15) 0.0399(17) 0.0067(13) 0.0062(14) 0.0124(13)
C8 0.0452(18) 0.0316(16) 0.0355(16) 0.0074(13) 0.0075(13) 0.0134(13)
C9 0.066(2) 0.0292(16) 0.048(2) 0.0067(15) 0.0199(17) 0.0046(15)
C10 0.066(2) 0.0391(19) 0.048(2) 0.0097(16) 0.0261(18) 0.0058(17)
C11 0.0475(18) 0.0378(17) 0.0339(16) 0.0074(13) 0.0085(14) 0.0165(14)
C12 0.0474(18) 0.0288(15) 0.0382(17) 0.0051(13) 0.0092(14) 0.0100(13)
C13 0.0401(17) 0.0349(16) 0.0333(16) 0.0099(13) 0.0071(13) 0.0121(13)
C14 0.0420(18) 0.0388(17) 0.0336(16) 0.0024(13) 0.0084(14) 0.0072(14)
C15 0.048(2) 0.059(2) 0.045(2) 0.0143(17) 0.0075(16) 0.0109(17)
C16 0.050(2) 0.098(4) 0.052(2) 0.016(2) -0.0048(19) 0.006(2)
C17 0.058(3) 0.078(3) 0.064(3) -0.010(2) -0.001(2) -0.010(2)
C18 0.065(3) 0.045(2) 0.071(3) -0.0092(19) 0.011(2) -0.0015(19)
C19 0.050(2) 0.0371(18) 0.050(2) -0.0006(15) 0.0131(16) 0.0048(15)
C20 0.051(2) 0.0331(17) 0.064(2) 0.0063(16) 0.0116(17) 0.0127(15)
C21 0.052(2) 0.064(2) 0.0372(18) 0.0146(16) 0.0133(15) 0.0213(18)
C22 0.050(2) 0.067(2) 0.0384(19) 0.0090(17) 0.0115(16) 0.0222(18)
C23 0.052(2) 0.061(2) 0.060(2) 0.0021(19) 0.0210(18) 0.0087(18)
C24 0.091(3) 0.062(3) 0.069(3) 0.001(2) 0.039(3) 0.013(2)
C25 0.078(3) 0.047(2) 0.072(3) -0.002(2) -0.010(2) 0.016(2)
C26 0.048(2) 0.048(2) 0.068(3) 0.0112(18) 0.0068(18) 0.0113(17)
C27 0.052(2) 0.0374(17) 0.0372(17) 0.0004(14) 0.0123(15) 0.0116(15)
C28 0.055(2) 0.0427(19) 0.054(2) 0.0039(16) 0.0024(17) 0.0141(16)
C29 0.122(4) 0.079(3) 0.062(3) 0.010(2) 0.003(3) 0.062(3)
C30 0.234(9) 0.077(4) 0.083(4) 0.016(3) 0.011(5) 0.090(5)
C31 0.202(9) 0.056(3) 0.107(5) 0.028(3) -0.015(5) -0.014(4)
C32 0.115(4) 0.057(3) 0.069(3) 0.018(2) 0.005(3) 0.004(3)

loop_
_atom_type_symbol
_atom_type_description
_atom_type_scat_dispersion_real
_atom_type_scat_dispersion_imag
_atom_type_scat_source
C C 0.0033 0.0016 'International Tables Vol C Tables 4.2.6.8 and 6.1.1.4'
H H 0.0000 0.0000 'International Tables Vol C Tables 4.2.6.8 and 6.1.1.4'
Cl Cl 0.1484 0.1585 'International Tables Vol C Tables 4.2.6.8 and 6.1.1.4'
N N 0.0061 0.0033 'International Tables Vol C Tables 4.2.6.8 and 6.1.1.4'
O O 0.0106 0.0060 'International Tables Vol C Tables 4.2.6.8 and 6.1.1.4'

loop_
_geom_angle_atom_site_label_1
_geom_angle_atom_site_label_2
_geom_angle_atom_site_label_3
_geom_angle
Cl1 C33 Cl2 133.8(7)
Cl1 C33 H33A 103.8
Cl1 C33 H33B 103.8
Cl2 C33 H33A 103.8
Cl2 C33 H33B 103.8
H33A C33 H33B 105.4
C1 O1 C13 118.9(2)
C20 O2 C7 111.6(3)
C25 O5 C24 109.7(3)
C30 O7 C31 110.6(5)
N2 N1 C3 116.3(3)
N2 N1 C21 121.5(3)
C3 N1 C21 122.2(3)
O4 N2 N1 114.5(3)
C22 N3 C23 109.4(3)
C22 N3 C26 112.5(3)
C26 N3 C23 107.9(3)
N5 N4 C11 115.6(3)
N5 N4 C27 120.8(3)
C11 N4 C27 123.5(3)
O6 N5 N4 114.1(3)
C28 N6 C29 109.6(4)
C28 N6 C32 112.4(3)
C32 N6 C29 109.5(4)
O1 C1 C2 115.2(3)
O1 C1 C6 122.7(3)
C2 C1 C6 122.1(3)
C1 C2 H2 120.3
C3 C2 C1 119.4(3)
C3 C2 H2 120.3
C2 C3 N1 120.2(3)
C2 C3 C4 120.0(3)
C4 C3 N1 119.8(3)
C3 C4 H4 120.3
C5 C4 C3 119.4(3)
C5 C4 H4 120.3
C4 C5 H5 118.9
C4 C5 C6 122.1(3)
C6 C5 H5 118.9
C1 C6 C5 117.0(3)
C1 C6 C7 121.7(3)
C5 C6 C7 121.2(3)
O2 C7 C6 107.2(2)
O2 C7 C8 107.9(2)
O2 C7 C14 102.2(2)
C6 C7 C14 113.7(3)
C8 C7 C6 111.4(3)
C8 C7 C14 113.6(3)
C9 C8 C7 121.3(3)
C13 C8 C7 121.4(3)
C13 C8 C9 117.4(3)
C8 C9 H9 119.0
C10 C9 C8 121.9(3)
C10 C9 H9 119.0
C9 C10 H10 120.2
C9 C10 C11 119.7(3)
C11 C10 H10 120.2
C10 C11 N4 120.5(3)
C12 C11 N4 119.9(3)
C12 C11 C10 119.6(3)
C11 C12 H12 120.2
C11 C12 C13 119.6(3)
C13 C12 H12 120.2
O1 C13 C8 123.8(3)
O1 C13 C12 114.4(3)
C8 C13 C12 121.8(3)
C15 C14 C7 129.4(3)
C15 C14 C19 121.4(3)
C19 C14 C7 109.2(3)
C14 C15 H15 121.5
C14 C15 C16 117.1(4)
C16 C15 H15 121.5
C15 C16 H16 119.2
C17 C16 C15 121.5(4)
C17 C16 H16 119.2
C16 C17 H17 119.4
C18 C17 C16 121.3(4)
C18 C17 H17 119.4
C17 C18 H18 121.2
C17 C18 C19 117.5(4)
C19 C18 H18 121.2
C14 C19 C18 121.2(4)
C14 C19 C20 108.6(3)
C18 C19 C20 130.3(4)
O2 C20 C19 108.3(3)
O3 C20 O2 120.6(4)
O3 C20 C19 131.1(4)
N1 C21 H21A 109.1
N1 C21 H21B 109.1
N1 C21 C22 112.3(3)
H21A C21 H21B 107.9
C22 C21 H21A 109.1
C22 C21 H21B 109.1
N3 C22 C21 111.3(3)
N3 C22 H22A 109.4
N3 C22 H22B 109.4
C21 C22 H22A 109.4
C21 C22 H22B 109.4
H22A C22 H22B 108.0
N3 C23 H23A 109.4
N3 C23 H23B 109.4
N3 C23 C24 111.1(4)
H23A C23 H23B 108.0
C24 C23 H23A 109.4
C24 C23 H23B 109.4
O5 C24 C23 111.6(3)
O5 C24 H24A 109.3
O5 C24 H24B 109.3
C23 C24 H24A 109.3
C23 C24 H24B 109.3
H24A C24 H24B 108.0
O5 C25 H25A 109.2
O5 C25 H25B 109.2
O5 C25 C26 112.1(4)
H25A C25 H25B 107.9
C26 C25 H25A 109.2
C26 C25 H25B 109.2
N3 C26 C25 110.8(3)
N3 C26 H26A 109.5
N3 C26 H26B 109.5
C25 C26 H26A 109.5
C25 C26 H26B 109.5
H26A C26 H26B 108.1
N4 C27 H27A 109.5
N4 C27 H27B 109.5
N4 C27 C28 110.6(3)
H27A C27 H27B 108.1
C28 C27 H27A 109.5
C28 C27 H27B 109.5
N6 C28 C27 111.1(3)
N6 C28 H28A 109.4
N6 C28 H28B 109.4
C27 C28 H28A 109.4
C27 C28 H28B 109.4
H28A C28 H28B 108.0
N6 C29 H29A 109.8
N6 C29 H29B 109.8
H29A C29 H29B 108.2
C30 C29 N6 109.5(5)
C30 C29 H29A 109.8
C30 C29 H29B 109.8
O7 C30 C29 111.6(5)
O7 C30 H30 124.2
C29 C30 H30 124.2
O7 C31 H31 123.9
O7 C31 C32 112.1(6)
C32 C31 H31 123.9
N6 C32 C31 108.8(5)
N6 C32 H32A 109.9
N6 C32 H32B 109.9
C31 C32 H32A 109.9
C31 C32 H32B 109.9
H32A C32 H32B 108.3

loop_
_geom_bond_atom_site_label_1
_geom_bond_atom_site_label_2
_geom_bond_distance
Cl1 C33 1.507(11)
Cl2 C33 1.700(9)
C33 H33A 0.9700
C33 H33B 0.9700
O1 C1 1.367(4)
O1 C13 1.371(4)
O2 C7 1.491(4)
O2 C20 1.356(4)
O3 C20 1.192(4)
O4 N2 1.229(4)
O5 C24 1.423(6)
O5 C25 1.415(6)
O6 N5 1.236(4)
O7 C30 1.407(10)
O7 C31 1.429(11)
N1 N2 1.329(4)
N1 C3 1.425(4)
N1 C21 1.465(4)
N3 C22 1.452(4)
N3 C23 1.471(5)
N3 C26 1.455(5)
N4 N5 1.335(4)
N4 C11 1.427(4)
N4 C27 1.461(4)
N6 C28 1.447(5)
N6 C29 1.479(6)
N6 C32 1.458(6)
C1 C2 1.382(4)
C1 C6 1.390(4)
C2 H2 0.9300
C2 C3 1.378(4)
C3 C4 1.395(5)
C4 H4 0.9300
C4 C5 1.373(5)
C5 H5 0.9300
C5 C6 1.392(4)
C6 C7 1.507(4)
C7 C8 1.504(4)
C7 C14 1.514(5)
C8 C9 1.392(5)
C8 C13 1.376(4)
C9 H9 0.9300
C9 C10 1.375(5)
C10 H10 0.9300
C10 C11 1.391(5)
C11 C12 1.376(4)
C12 H12 0.9300
C12 C13 1.393(4)
C14 C15 1.370(5)
C14 C19 1.389(5)
C15 H15 0.9300
C15 C16 1.390(6)
C16 H16 0.9300
C16 C17 1.387(7)
C17 H17 0.9300
C17 C18 1.365(7)
C18 H18 0.9300
C18 C19 1.390(5)
C19 C20 1.469(6)
C21 H21A 0.9700
C21 H21B 0.9700
C21 C22 1.527(5)
C22 H22A 0.9700
C22 H22B 0.9700
C23 H23A 0.9700
C23 H23B 0.9700
C23 C24 1.492(6)
C24 H24A 0.9700
C24 H24B 0.9700
C25 H25A 0.9700
C25 H25B 0.9700
C25 C26 1.496(6)
C26 H26A 0.9700
C26 H26B 0.9700
C27 H27A 0.9700
C27 H27B 0.9700
C27 C28 1.509(5)
C28 H28A 0.9700
C28 H28B 0.9700
C29 H29A 0.9700
C29 H29B 0.9700
C29 C30 1.477(8)
C30 H30 0.9300
C31 H31 0.9300
C31 C32 1.522(8)
C32 H32A 0.9700
C32 H32B 0.9700
